data_1543770
loop_
_publ_author_name
'Tian, Xiaohe'
'Zhang, Qiong'
'Zhang, Mingzhu'
'Uvdal, Kajsa'
'Wang, Qin'
'Chen, Junyang'
'Du, Wei'
'Huang, Bei'
'Wu, Jieying'
'Tian, Yupeng'

_publ_section_title
;
 Probe for simultaneous membrane and nucleus labeling in living cells and
 in vivo bioimaging using a two-photon absorption water-soluble Zn(ii)
 terpyridine complex with a reduced \p-conjugation system.
;
_journal_issue 1
_journal_name_full 'Chemical science'
_journal_page_first 142
_journal_page_last 149
_journal_paper_doi 10.1039/c6sc02342h
_journal_volume 8
_journal_year 2017
_chemical_formula_sum 'C74 H79.5 F12 N8.5 O5 P2 Zn'
_chemical_formula_weight 1523.27
_chemical_name_systematic
; 
 ? 
;
_space_group_IT_number 2
_symmetry_space_group_name_Hall '-P 1'
_symmetry_space_group_name_H-M 'P -1'
_atom_sites_solution_hydrogens geom
_atom_sites_solution_primary direct
_atom_sites_solution_secondary difmap
_audit_creation_method SHELXL-97
_audit_update_record
;
2013-05-17 deposited with the CCDC.
2016-08-02 downloaded from the CCDC.
;
_cell_angle_alpha 102.538(5)
_cell_angle_beta 103.764(5)
_cell_angle_gamma 97.046(5)
_cell_formula_units_Z 2
_cell_length_a 14.343(5)
_cell_length_b 14.782(5)
_cell_length_c 18.878(5)
_cell_measurement_temperature 327(2)
_cell_volume 3730(2)
_computing_structure_refinement 'SHELXL-97 (Sheldrick, 1997)'
_computing_structure_solution 'SHELXS-97 (Sheldrick, 1990)'
_diffrn_ambient_temperature 327(2)
_diffrn_measured_fraction_theta_full 0.987
_diffrn_measured_fraction_theta_max 0.987
_diffrn_radiation_monochromator graphite
_diffrn_radiation_source 'fine-focus sealed tube'
_diffrn_radiation_type MoK\a
_diffrn_radiation_wavelength 0.71069
_diffrn_reflns_av_R_equivalents 0.0169
_diffrn_reflns_av_sigmaI/netI 0.0213
_diffrn_reflns_limit_h_max 17
_diffrn_reflns_limit_h_min -17
_diffrn_reflns_limit_k_max 15
_diffrn_reflns_limit_k_min -17
_diffrn_reflns_limit_l_max 19
_diffrn_reflns_limit_l_min -22
_diffrn_reflns_number 40180
_diffrn_reflns_theta_full 25.00
_diffrn_reflns_theta_max 25.00
_diffrn_reflns_theta_min 1.59
_exptl_absorpt_coefficient_mu 0.457
_exptl_absorpt_correction_T_max 0.9472
_exptl_absorpt_correction_T_min 0.9346
_exptl_crystal_density_diffrn 1.356
_exptl_crystal_density_method 'not measured'
_exptl_crystal_F_000 1582
_exptl_crystal_size_max 0.15
_exptl_crystal_size_mid 0.13
_exptl_crystal_size_min 0.12
_refine_diff_density_max 1.407
_refine_diff_density_min -0.817
_refine_diff_density_rms 0.110
_refine_ls_extinction_method none
_refine_ls_goodness_of_fit_ref 1.034
_refine_ls_hydrogen_treatment mixed
_refine_ls_matrix_type full
_refine_ls_number_parameters 1032
_refine_ls_number_reflns 12971
_refine_ls_number_restraints 174
_refine_ls_restrained_S_all 1.071
_refine_ls_R_factor_all 0.0941
_refine_ls_R_factor_gt 0.0797
_refine_ls_shift/su_max 0.123
_refine_ls_shift/su_mean 0.001
_refine_ls_structure_factor_coef Fsqd
_refine_ls_weighting_details 'calc w=1/[\s^2^(Fo^2^)+(0.1415P)^2^+12.0236P] where P=(Fo^2^+2Fc^2^)/3'
_refine_ls_weighting_scheme calc
_refine_ls_wR_factor_gt 0.2223
_refine_ls_wR_factor_ref 0.2472
_reflns_number_gt 10926
_reflns_number_total 12971
_reflns_threshold_expression >2sigma(I)
_cod_data_source_file c6sc02342h2.cif
_cod_data_source_block a01
_cod_depositor_comments
;Adding full bibliography for 1543770--1543772.cif.

 Adding full bibliography for 1543770--1543772.cif.
;
_cod_original_formula_sum 'C74 H79.50 F12 N8.50 O5 P2 Zn'
_cod_database_code 1543770

loop_
_symmetry_equiv_pos_as_xyz
'x, y, z'
'-x, -y, -z'

loop_
_atom_site_label
_atom_site_type_symbol
_atom_site_fract_x
_atom_site_fract_y
_atom_site_fract_z
_atom_site_U_iso_or_equiv
_atom_site_adp_type
_atom_site_occupancy
_atom_site_symmetry_multiplicity
_atom_site_calc_flag
_atom_site_refinement_flags
_atom_site_disorder_assembly
_atom_site_disorder_group
Zn1 Zn 0.015592(19) 0.864462(19) 0.195525(17) 0.03087(8) Uani 1 1 d . . .
P2 P 0.58056(5) 0.83246(5) 0.38424(4) 0.03460(17) Uani 1 1 d D . .
P1 P 0.90595(6) 0.39006(6) 0.15490(5) 0.0504(2) Uani 1 1 d . . .
F9 F 0.67919(12) 0.91001(12) 0.41676(10) 0.0473(5) Uani 1 1 d D G .
F12 F 0.48260(13) 0.75460(13) 0.35137(11) 0.0541(6) Uani 1 1 d D G .
N3 N 0.03182(14) 0.98107(14) 0.14223(13) 0.0311(5) Uani 1 1 d . . .
F1 F 0.93189(15) 0.47025(13) 0.11442(12) 0.0683(5) Uani 1 1 d . . .
F3 F 1.01482(14) 0.37328(17) 0.17222(12) 0.0714(6) Uani 1 1 d . . .
F4 F 0.87771(15) 0.30926(13) 0.19413(12) 0.0749(5) Uani 1 1 d . . .
F5 F 0.88492(16) 0.31202(16) 0.07621(12) 0.0691(6) Uani 1 1 d . . .
F6 F 0.79379(15) 0.39997(16) 0.13370(14) 0.0785(6) Uani 1 1 d . . .
N5 N -0.06676(14) 0.76686(14) 0.08931(13) 0.0321(5) Uani 1 1 d . . .
C54 C 0.29397(17) 0.54702(17) 0.04058(15) 0.0322(6) Uani 1 1 d . . .
H54 H 0.2455 0.5568 0.0020 0.039 Uiso 1 1 calc R . .
N8 N 0.47639(16) 0.40177(15) 0.05406(14) 0.0390(6) Uani 1 1 d . . .
C49 C 0.30694(18) 0.59644(18) 0.11532(16) 0.0338(6) Uani 1 1 d . . .
C22 C -0.19146(18) 0.98124(18) 0.30047(15) 0.0328(6) Uani 1 1 d . . .
H22 H -0.2278 0.9624 0.3312 0.039 Uiso 1 1 calc R . .
N2 N -0.07491(14) 0.95159(14) 0.23205(12) 0.0287(5) Uani 1 1 d . . .
C12 C -0.26496(19) 1.21529(18) 0.29468(16) 0.0349(7) Uani 1 1 d . . .
H12 H -0.2210 1.2392 0.2712 0.042 Uiso 1 1 calc R . .
N6 N 0.11231(14) 0.77865(14) 0.16842(12) 0.0304(5) Uani 1 1 d . . .
F2 F 0.92623(18) 0.46567(18) 0.23232(13) 0.0846(7) Uani 1 1 d . . .
C53 C 0.35443(18) 0.48274(17) 0.02435(15) 0.0327(6) Uani 1 1 d . . .
C8 C -0.3927(2) 1.2352(2) 0.35769(18) 0.0428(7) Uani 1 1 d . . .
C33 C 0.09078(18) 0.99348(19) 0.09827(15) 0.0337(7) Uani 1 1 d . . .
H33 H 0.1259 0.9464 0.0855 0.040 Uiso 1 1 calc R . .
C24 C -0.10878(18) 0.83901(18) 0.30031(15) 0.0324(6) Uani 1 1 d . . .
C19 C -0.20275(18) 1.06421(17) 0.27740(15) 0.0329(7) Uani 1 1 d . . .
C23 C -0.12650(17) 0.92737(17) 0.27771(15) 0.0297(6) Uani 1 1 d . . .
C52 C 0.42813(18) 0.46930(18) 0.08326(16) 0.0363(7) Uani 1 1 d . . .
C38 C 0.22352(19) 0.87426(19) 0.28236(16) 0.0360(7) Uani 1 1 d . . .
C50 C 0.38175(19) 0.58226(19) 0.17230(17) 0.0386(7) Uani 1 1 d . . .
H50 H 0.3909 0.6166 0.2217 0.046 Uiso 1 1 calc R . .
N4 N -0.05271(16) 0.79046(15) 0.26414(13) 0.0356(6) Uani 1 1 d . . .
C41 C 0.23951(18) 0.66066(17) 0.13343(15) 0.0321(6) Uani 1 1 d . . .
C42 C 0.14456(18) 0.64707(17) 0.08725(15) 0.0327(6) Uani 1 1 d . . .
H42 H 0.1228 0.5974 0.0441 0.039 Uiso 1 1 calc R . .
C55 C 0.35714(18) 0.41824(17) -0.04416(16) 0.0343(6) Uani 1 1 d . . .
C40 C 0.26818(18) 0.73573(18) 0.19812(16) 0.0336(7) Uani 1 1 d . . .
H40 H 0.3311 0.7474 0.2299 0.040 Uiso 1 1 calc R . .
C7 C -0.32613(19) 1.27139(18) 0.32247(16) 0.0373(7) Uani 1 1 d . . .
C56 C 0.43467(19) 0.36985(18) -0.02291(16) 0.0357(6) Uani 1 1 d . . .
C20 C -0.14607(18) 1.08804(18) 0.23049(16) 0.0337(6) Uani 1 1 d . . .
H20 H -0.1508 1.1425 0.2138 0.040 Uiso 1 1 calc R . .
N1 N -0.44480(18) 1.30237(18) 0.37955(16) 0.0540(7) Uani 1 1 d . . .
C21 C -0.08326(17) 1.03009(17) 0.20929(15) 0.0298(6) Uani 1 1 d . . .
C46 C -0.1553(2) 0.63938(19) -0.04790(16) 0.0374(7) Uani 1 1 d . . .
H46 H -0.1853 0.5967 -0.0943 0.045 Uiso 1 1 calc R . .
C47 C -0.20381(19) 0.70630(19) -0.01736(16) 0.0366(7) Uani 1 1 d . . .
H47 H -0.2668 0.7094 -0.0429 0.044 Uiso 1 1 calc R . .
C11 C -0.26975(19) 1.12390(18) 0.30212(16) 0.0359(7) Uani 1 1 d . . .
C29 C -0.01930(17) 1.04921(17) 0.16046(15) 0.0303(6) Uani 1 1 d . . .
C6 C -0.3381(2) 1.36755(19) 0.32438(18) 0.0419(7) Uani 1 1 d . . .
C32 C 0.10213(19) 1.0716(2) 0.07115(16) 0.0381(7) Uani 1 1 d . . .
H32 H 0.1443 1.0779 0.0412 0.046 Uiso 1 1 calc R . .
C45 C -0.06147(18) 0.63663(17) -0.00849(15) 0.0329(6) Uani 1 1 d . . .
H45 H -0.0277 0.5917 -0.0277 0.039 Uiso 1 1 calc R . .
C44 C -0.01925(17) 0.70136(16) 0.05938(15) 0.0296(6) Uani 1 1 d . . .
C31 C 0.0495(2) 1.1406(2) 0.08936(18) 0.0451(8) Uani 1 1 d . . .
H31 H 0.0552 1.1942 0.0714 0.054 Uiso 1 1 calc R . .
C60 C 0.3018(2) 0.39542(18) -0.11854(17) 0.0398(7) Uani 1 1 d . . .
H60 H 0.2501 0.4258 -0.1330 0.048 Uiso 1 1 calc R . .
C43 C 0.08317(17) 0.70729(17) 0.10569(15) 0.0301(6) Uani 1 1 d . . .
C59 C 0.3245(2) 0.32649(19) -0.17133(18) 0.0434(8) Uani 1 1 d . . .
H59 H 0.2877 0.3103 -0.2215 0.052 Uiso 1 1 calc R . .
C48 C -0.15755(18) 0.76824(18) 0.05141(15) 0.0342(6) Uani 1 1 d . . .
H48 H -0.1907 0.8126 0.0722 0.041 Uiso 1 1 calc R . .
C25 C -0.14543(19) 0.80863(19) 0.35412(17) 0.0389(7) Uani 1 1 d . . .
H25 H -0.1824 0.8441 0.3794 0.047 Uiso 1 1 calc R . .
C30 C -0.0120(2) 1.1301(2) 0.13440(17) 0.0418(7) Uani 1 1 d . . .
H30 H -0.0479 1.1764 0.1471 0.050 Uiso 1 1 calc R . .
C39 C 0.20241(18) 0.79259(18) 0.21457(16) 0.0335(7) Uani 1 1 d . . .
C34 C 0.1636(2) 0.9964(2) 0.34403(17) 0.0445(8) Uani 1 1 d . . .
H34 H 0.1132 1.0300 0.3461 0.053 Uiso 1 1 calc R . .
C58 C 0.4030(2) 0.28124(19) -0.14898(17) 0.0464(7) Uani 1 1 d . . .
H58 H 0.4177 0.2356 -0.1850 0.056 Uiso 1 1 calc R . .
C57 C 0.4585(2) 0.30246(19) -0.07558(17) 0.0429(7) Uani 1 1 d . . .
H57 H 0.5107 0.2725 -0.0616 0.051 Uiso 1 1 calc R . .
C10 C -0.3382(2) 1.0891(2) 0.33722(18) 0.0460(8) Uani 1 1 d . . .
H10 H -0.3419 1.0274 0.3416 0.055 Uiso 1 1 calc R . .
C5 C -0.2949(2) 1.4380(2) 0.29811(18) 0.0456(8) Uani 1 1 d . . .
H5 H -0.2466 1.4278 0.2736 0.055 Uiso 1 1 calc R . .
C37 C 0.3107(2) 0.8986(2) 0.33766(18) 0.0454(8) Uani 1 1 d . . .
H37 H 0.3601 0.8640 0.3343 0.054 Uiso 1 1 calc R . .
C61 C 0.56158(19) 0.37156(19) 0.09529(18) 0.0418(7) Uani 1 1 d . . .
H61A H 0.5897 0.4171 0.1436 0.050 Uiso 1 1 calc R . .
H61B H 0.6102 0.3709 0.0673 0.050 Uiso 1 1 calc R . .
C4 C -0.3256(3) 1.5238(2) 0.3094(2) 0.0572(9) Uani 1 1 d . . .
H4 H -0.2956 1.5728 0.2942 0.069 Uiso 1 1 calc R . .
C51 C 0.4422(2) 0.5195(2) 0.15795(17) 0.0400(7) Uani 1 1 d . . .
H51 H 0.4910 0.5107 0.1968 0.048 Uiso 1 1 calc R . .
C1 C -0.4129(2) 1.3824(2) 0.35920(19) 0.0494(8) Uani 1 1 d . . .
C9 C -0.3995(2) 1.1432(2) 0.36513(19) 0.0493(8) Uani 1 1 d . . .
H9 H -0.4438 1.1191 0.3882 0.059 Uiso 1 1 calc R . .
C2 C -0.4450(3) 1.4688(2) 0.3694(2) 0.0660(10) Uani 1 1 d . . .
H2 H -0.4942 1.4792 0.3929 0.079 Uiso 1 1 calc R . .
C35 C 0.2481(2) 1.0256(2) 0.40107(19) 0.0513(9) Uani 1 1 d . . .
H35 H 0.2551 1.0778 0.4409 0.062 Uiso 1 1 calc R . .
C27 C -0.0717(2) 0.6731(2) 0.33153(18) 0.0477(8) Uani 1 1 d . . .
H27 H -0.0591 0.6158 0.3406 0.057 Uiso 1 1 calc R . .
C28 C -0.0364(2) 0.70860(19) 0.27946(18) 0.0446(8) Uani 1 1 d . . .
H28 H 0.0007 0.6740 0.2536 0.054 Uiso 1 1 calc R . .
C26 C -0.1264(2) 0.7250(2) 0.36981(18) 0.0458(8) Uani 1 1 d . . .
H26 H -0.1503 0.7035 0.4061 0.055 Uiso 1 1 calc R . .
C36 C 0.3239(2) 0.9750(3) 0.3981(2) 0.0530(10) Uani 1 1 d . . .
H36 H 0.3823 0.9926 0.4362 0.064 Uiso 1 1 calc R . .
C3 C -0.4009(3) 1.5378(2) 0.3432(2) 0.0693(11) Uani 1 1 d . . .
H3 H -0.4219 1.5954 0.3482 0.083 Uiso 1 1 calc R . .
C62 C 0.5384(3) 0.2749(2) 0.1085(2) 0.0591(10) Uani 1 1 d . . .
H62A H 0.5145 0.2292 0.0599 0.071 Uiso 1 1 calc R . .
H62B H 0.5986 0.2595 0.1350 0.071 Uiso 1 1 calc R . .
C13 C -0.5091(2) 1.2978(2) 0.4286(2) 0.0640(9) Uani 1 1 d . . .
H13A H -0.5688 1.3189 0.4081 0.077 Uiso 1 1 calc R . .
H13B H -0.5262 1.2331 0.4308 0.077 Uiso 1 1 calc R . .
C63 C 0.4661(3) 0.2645(3) 0.1518(2) 0.0741(12) Uani 1 1 d . . .
H63A H 0.4054 0.2796 0.1256 0.089 Uiso 1 1 calc R . .
H63B H 0.4899 0.3092 0.2009 0.089 Uiso 1 1 calc R . .
C14 C -0.4619(3) 1.3557(3) 0.5024(2) 0.0745(11) Uani 1 1 d . . .
H14A H -0.5059 1.3507 0.5338 0.089 Uiso 1 1 calc R . .
H14B H -0.4510 1.4208 0.4996 0.089 Uiso 1 1 calc R . .
C15 C -0.3660(3) 1.3336(3) 0.5408(2) 0.0805(14) Uani 1 1 d . . .
H15A H -0.3229 1.3346 0.5083 0.097 Uiso 1 1 calc R . .
H15B H -0.3772 1.2703 0.5475 0.097 Uiso 1 1 calc R . .
C65 C 0.3678(4) 0.1533(4) 0.2029(3) 0.1204(19) Uani 1 1 d U . .
H65A H 0.3069 0.1630 0.1724 0.145 Uiso 1 1 calc R . .
H65B H 0.3861 0.2015 0.2502 0.145 Uiso 1 1 calc R . .
C16 C -0.3146(4) 1.4028(3) 0.6183(3) 0.0839(15) Uani 1 1 d . . .
H16A H -0.3024 1.4663 0.6122 0.101 Uiso 1 1 calc R . .
H16B H -0.3568 1.4019 0.6515 0.101 Uiso 1 1 calc R . .
C64 C 0.4458(3) 0.1646(3) 0.1626(3) 0.0902(15) Uani 1 1 d . . .
H64A H 0.4255 0.1194 0.1136 0.108 Uiso 1 1 calc R . .
H64B H 0.5056 0.1508 0.1914 0.108 Uiso 1 1 calc R . .
C17 C -0.2222(4) 1.3770(4) 0.6522(3) 0.1040(19) Uani 1 1 d . . .
H17A H -0.1785 1.3795 0.6203 0.125 Uiso 1 1 calc R . .
H17B H -0.2333 1.3137 0.6589 0.125 Uiso 1 1 calc R . .
C66 C 0.3516(5) 0.0563(5) 0.2190(4) 0.149(2) Uani 1 1 d U . .
H66A H 0.4118 0.0459 0.2485 0.223 Uiso 1 1 calc R . .
H66B H 0.3296 0.0085 0.1722 0.223 Uiso 1 1 calc R . .
H66C H 0.3032 0.0538 0.2463 0.223 Uiso 1 1 calc R . .
C18 C -0.1778(5) 1.4506(4) 0.7303(4) 0.157(4) Uani 1 1 d . . .
H18A H -0.1416 1.5057 0.7235 0.236 Uiso 1 1 calc R . .
H18B H -0.1350 1.4234 0.7637 0.236 Uiso 1 1 calc R . .
H18C H -0.2295 1.4679 0.7516 0.236 Uiso 1 1 calc R . .
O2A O 0.65694(19) 0.06815(19) 0.0436(2) 0.0848(10) Uani 1 1 d . . .
O1A O 0.74140(19) -0.0438(2) 0.04667(19) 0.0854(10) Uani 1 1 d . . .
C4A C 0.6735(3) -0.0087(3) 0.0604(2) 0.0598(11) Uani 1 1 d . . .
C3A C 0.6023(3) -0.0437(3) 0.0981(3) 0.0715(12) Uani 1 1 d . . .
H3AA H 0.6166 -0.1014 0.1098 0.107 Uiso 1 1 calc R . .
H3AB H 0.5375 -0.0550 0.0650 0.107 Uiso 1 1 calc R . .
H3AC H 0.6067 0.0025 0.1437 0.107 Uiso 1 1 calc R . .
C2A C 0.6910(4) 0.1678(3) -0.0338(3) 0.0947(16) Uani 1 1 d . . .
H2AA H 0.7386 0.1891 -0.0576 0.142 Uiso 1 1 calc R . .
H2AB H 0.6803 0.2206 0.0011 0.142 Uiso 1 1 calc R . .
H2AC H 0.6308 0.1387 -0.0716 0.142 Uiso 1 1 calc R . .
C1A C 0.7240(4) 0.1040(4) 0.0037(3) 0.1042(10) Uani 1 1 d U . .
H1AA H 0.7864 0.1333 0.0400 0.125 Uiso 1 1 calc R . .
H1AB H 0.7349 0.0512 -0.0320 0.125 Uiso 1 1 calc R . .
C1B C -0.0450(11) 1.1560(11) 0.4644(8) 0.131(4) Uani 0.50 1 d PU A 1
O1B O 0.0264(5) 1.0836(6) 0.4475(4) 0.101(3) Uani 0.50 1 d P A 1
N1E N 0.0121(7) 1.0284(6) 0.4873(4) 0.095(3) Uani 0.50 1 d PU . 2
C1E C -0.1030(8) 1.1069(10) 0.5019(6) 0.106(3) Uani 0.50 1 d PU B 2
H1EA H -0.1407 1.0859 0.5330 0.159 Uiso 0.50 1 calc PR B 2
H1EB H -0.1452 1.1010 0.4526 0.159 Uiso 0.50 1 calc PR B 2
H1EC H -0.0724 1.1717 0.5243 0.159 Uiso 0.50 1 calc PR B 2
C2E C -0.0477(6) 1.0643(6) 0.4971(5) 0.071(2) Uani 0.50 1 d PU . 2
C1C C 0.2034(7) 1.2730(5) 0.2799(4) 0.120(3) Uani 0.50 1 d PDU C 1
H1CA H 0.1327 1.2569 0.2631 0.144 Uiso 0.50 1 calc PRD C 1
H1CB H 0.2308 1.2159 0.2732 0.144 Uiso 0.50 1 calc PR C 1
C2C C 0.2486(7) 1.3504(4) 0.2360(5) 0.193(5) Uani 0.50 1 d PDU C 1
H2CA H 0.2733 1.3336 0.1965 0.289 Uiso 0.50 1 d PRD C 1
H2CB H 0.2947 1.4022 0.2590 0.289 Uiso 0.50 1 d PRD C 1
H2CC H 0.2047 1.3817 0.2121 0.289 Uiso 0.50 1 d PRD C 1
C3C C 0.2163(10) 1.3024(10) 0.4113(6) 0.131(3) Uani 0.50 1 d PDU C 1
C4C C 0.2556(9) 1.3762(10) 0.4827(6) 0.111(3) Uani 0.50 1 d PU C 1
H4CA H 0.3005 1.4252 0.4759 0.166 Uiso 0.50 1 calc PR C 1
H4CB H 0.2888 1.3493 0.5212 0.166 Uiso 0.50 1 calc PR C 1
H4CC H 0.2029 1.4023 0.4975 0.166 Uiso 0.50 1 calc PR C 1
O1C O 0.2360(5) 1.3270(5) 0.3524(4) 0.093(2) Uani 0.50 1 d PDU C 1
O2C O 0.1529(7) 1.2495(7) 0.3881(6) 0.144(3) Uani 0.50 1 d PU C 1
O2W O 0.1054(9) 1.2092(8) 0.3290(6) 0.165(4) Uani 0.50 1 d PDU D 2
O1D O 0.0344(12) 1.4241(13) 0.5160(10) 0.231(5) Uani 0.50 1 d PU E 2
C1D C -0.0394(12) 1.4681(11) 0.5262(9) 0.136(4) Uani 0.50 1 d PU . 2
O1W O -0.0512(9) 1.3930(9) 0.4067(7) 0.175(4) Uani 0.50 1 d PU F 1
N7 N 0.14965(15) 0.92182(15) 0.28530(13) 0.0341(6) Uani 1 1 d . . .
F10 F 0.52763(17) 0.89682(19) 0.43313(15) 0.0617(6) Uani 0.8103(19) 1 d PDU G 1
F7 F 0.63187(15) 0.76130(16) 0.33666(15) 0.0586(7) Uani 0.8103(19) 1 d PD G 1
F8 F 0.61495(19) 0.78776(17) 0.45325(13) 0.0627(7) Uani 0.8103(19) 1 d PD G 1
F11 F 0.5437(2) 0.87375(16) 0.31439(14) 0.0693(9) Uani 0.8103(19) 1 d PD G 1
F11A F 0.6181(8) 0.8392(9) 0.3129(5) 0.072(3) Uani 0.1897(19) 1 d PDU G 2
F10A F 0.5315(5) 0.9249(5) 0.3953(6) 0.048(2) Uani 0.1897(19) 1 d PDU G 2
F7A F 0.6486(7) 0.7629(7) 0.4011(7) 0.071(3) Uani 0.1897(19) 1 d PDU G 2
F8A F 0.5593(8) 0.8526(8) 0.4635(5) 0.073(3) Uani 0.1897(19) 1 d PDU G 2

loop_
_atom_site_aniso_label
_atom_site_aniso_U_11
_atom_site_aniso_U_22
_atom_site_aniso_U_33
_atom_site_aniso_U_23
_atom_site_aniso_U_13
_atom_site_aniso_U_12
Zn1 0.03126(12) 0.02415(13) 0.04850(15) 0.01258(11) 0.02394(11) 0.01549(10)
P2 0.0357(3) 0.0334(3) 0.0432(3) 0.0121(3) 0.0206(3) 0.0143(3)
P1 0.0615(4) 0.0492(4) 0.0727(4) 0.0358(3) 0.0471(3) 0.0367(3)
F9 0.0461(8) 0.0431(8) 0.0614(9) 0.0195(7) 0.0266(7) 0.0057(7)
F12 0.0459(9) 0.0494(10) 0.0626(10) 0.0044(8) 0.0168(8) 0.0069(8)
N3 0.0265(9) 0.0244(9) 0.0514(11) 0.0129(8) 0.0212(8) 0.0112(8)
F1 0.0907(10) 0.0551(9) 0.1008(11) 0.0452(8) 0.0689(8) 0.0392(8)
F3 0.0642(9) 0.0965(13) 0.0786(11) 0.0340(10) 0.0396(8) 0.0478(9)
F4 0.1129(11) 0.0655(9) 0.1039(10) 0.0584(8) 0.0831(8) 0.0591(8)
F5 0.0847(12) 0.0631(12) 0.0763(11) 0.0222(9) 0.0506(9) 0.0116(10)
F6 0.0646(9) 0.0965(13) 0.1184(13) 0.0657(10) 0.0576(9) 0.0456(9)
N5 0.0306(9) 0.0247(9) 0.0524(11) 0.0142(8) 0.0250(8) 0.0128(8)
C54 0.0292(10) 0.0253(11) 0.0534(13) 0.0162(10) 0.0235(9) 0.0115(9)
N8 0.0398(9) 0.0318(10) 0.0648(12) 0.0228(9) 0.0325(9) 0.0242(8)
C49 0.0316(11) 0.0250(11) 0.0552(14) 0.0129(10) 0.0253(10) 0.0127(9)
C22 0.0339(11) 0.0295(11) 0.0489(12) 0.0190(9) 0.0258(9) 0.0124(9)
N2 0.0282(9) 0.0234(9) 0.0411(10) 0.0108(8) 0.0166(8) 0.0100(8)
C12 0.0344(11) 0.0298(12) 0.0506(13) 0.0130(10) 0.0245(10) 0.0137(10)
N6 0.0297(9) 0.0242(9) 0.0470(10) 0.0123(8) 0.0222(8) 0.0113(8)
F2 0.1166(14) 0.0708(14) 0.0905(12) 0.0155(11) 0.0721(10) 0.0295(12)
C53 0.0323(10) 0.0267(11) 0.0519(13) 0.0159(10) 0.0267(9) 0.0131(9)
C8 0.0437(12) 0.0346(13) 0.0684(15) 0.0196(11) 0.0366(11) 0.0216(10)
C33 0.0280(10) 0.0322(12) 0.0490(13) 0.0103(10) 0.0227(9) 0.0125(9)
C24 0.0303(11) 0.0271(11) 0.0468(13) 0.0124(10) 0.0180(10) 0.0116(9)
C19 0.0332(11) 0.0240(11) 0.0477(13) 0.0086(10) 0.0204(10) 0.0116(9)
C23 0.0274(10) 0.0238(11) 0.0443(12) 0.0111(9) 0.0174(9) 0.0090(9)
C52 0.0378(11) 0.0270(11) 0.0595(14) 0.0183(10) 0.0306(10) 0.0160(10)
C38 0.0350(11) 0.0301(12) 0.0513(14) 0.0106(11) 0.0229(10) 0.0142(10)
C50 0.0406(12) 0.0330(12) 0.0533(14) 0.0141(11) 0.0255(11) 0.0172(10)
N4 0.0380(10) 0.0270(10) 0.0546(12) 0.0154(9) 0.0263(9) 0.0178(8)
C41 0.0298(10) 0.0244(11) 0.0524(13) 0.0147(10) 0.0235(9) 0.0105(9)
C42 0.0335(11) 0.0240(11) 0.0490(13) 0.0113(10) 0.0238(10) 0.0085(9)
C55 0.0368(11) 0.0236(11) 0.0567(13) 0.0166(10) 0.0297(10) 0.0135(9)
C40 0.0291(11) 0.0300(12) 0.0474(13) 0.0108(10) 0.0162(10) 0.0136(9)
C7 0.0391(12) 0.0274(11) 0.0584(14) 0.0156(10) 0.0291(10) 0.0153(10)
C56 0.0392(11) 0.0288(11) 0.0569(13) 0.0226(10) 0.0312(10) 0.0154(10)
C20 0.0338(11) 0.0259(11) 0.0537(13) 0.0184(10) 0.0235(10) 0.0145(9)
N1 0.0611(11) 0.0390(11) 0.0926(15) 0.0295(11) 0.0567(11) 0.0303(10)
C21 0.0296(10) 0.0232(11) 0.0432(12) 0.0100(9) 0.0180(9) 0.0101(9)
C46 0.0388(12) 0.0315(12) 0.0488(13) 0.0157(10) 0.0212(11) 0.0036(11)
C47 0.0293(11) 0.0381(13) 0.0501(13) 0.0200(11) 0.0170(10) 0.0062(10)
C11 0.0356(11) 0.0284(12) 0.0548(14) 0.0148(10) 0.0253(10) 0.0147(10)
C29 0.0250(10) 0.0265(11) 0.0468(13) 0.0127(10) 0.0188(9) 0.0092(9)
C6 0.0432(13) 0.0317(12) 0.0639(16) 0.0183(11) 0.0274(12) 0.0197(11)
C32 0.0315(11) 0.0409(13) 0.0528(13) 0.0178(11) 0.0252(10) 0.0094(11)
C45 0.0360(11) 0.0216(10) 0.0510(13) 0.0125(9) 0.0259(10) 0.0087(9)
C44 0.0303(10) 0.0213(10) 0.0480(12) 0.0153(9) 0.0236(9) 0.0083(9)
C31 0.0459(13) 0.0360(13) 0.0728(16) 0.0285(12) 0.0354(12) 0.0154(11)
C60 0.0462(13) 0.0277(11) 0.0621(14) 0.0208(10) 0.0330(11) 0.0156(10)
C43 0.0289(10) 0.0229(10) 0.0475(12) 0.0138(9) 0.0216(9) 0.0077(9)
C59 0.0544(14) 0.0305(13) 0.0586(15) 0.0168(11) 0.0325(12) 0.0137(12)
C48 0.0297(10) 0.0315(11) 0.0564(13) 0.0223(10) 0.0269(9) 0.0113(9)
C25 0.0364(12) 0.0350(13) 0.0564(14) 0.0168(11) 0.0252(11) 0.0143(10)
C30 0.0446(12) 0.0346(12) 0.0654(15) 0.0223(11) 0.0355(11) 0.0217(10)
C39 0.0292(11) 0.0263(11) 0.0529(14) 0.0127(10) 0.0217(10) 0.0099(9)
C34 0.0480(13) 0.0414(14) 0.0513(15) 0.0077(12) 0.0232(12) 0.0234(12)
C58 0.0668(15) 0.0289(12) 0.0655(15) 0.0202(11) 0.0457(12) 0.0216(11)
C57 0.0525(13) 0.0303(12) 0.0682(15) 0.0230(11) 0.0400(11) 0.0257(10)
C10 0.0505(13) 0.0291(12) 0.0803(17) 0.0238(11) 0.0435(12) 0.0212(10)
C5 0.0487(14) 0.0363(13) 0.0681(16) 0.0232(12) 0.0319(12) 0.0201(11)
C37 0.0346(12) 0.0453(15) 0.0575(16) 0.0045(13) 0.0172(12) 0.0181(11)
C61 0.0385(11) 0.0373(12) 0.0673(16) 0.0230(11) 0.0302(11) 0.0248(10)
C4 0.0685(17) 0.0340(13) 0.092(2) 0.0309(13) 0.0443(15) 0.0241(13)
C51 0.0410(12) 0.0393(13) 0.0550(14) 0.0211(11) 0.0260(11) 0.0222(11)
C1 0.0575(14) 0.0340(13) 0.0792(17) 0.0236(12) 0.0449(12) 0.0234(11)
C9 0.0516(13) 0.0364(13) 0.0854(17) 0.0268(12) 0.0501(12) 0.0212(11)
C2 0.0801(16) 0.0471(15) 0.109(2) 0.0371(15) 0.0679(15) 0.0402(13)
C35 0.0505(15) 0.0499(17) 0.0497(16) -0.0025(14) 0.0146(13) 0.0209(13)
C27 0.0561(15) 0.0371(12) 0.0702(16) 0.0309(12) 0.0316(13) 0.0254(11)
C28 0.0518(13) 0.0313(12) 0.0699(16) 0.0228(11) 0.0364(12) 0.0224(11)
C26 0.0531(14) 0.0427(13) 0.0608(14) 0.0306(11) 0.0316(12) 0.0175(12)
C36 0.0421(14) 0.0588(19) 0.0554(18) 0.0039(15) 0.0138(13) 0.0173(14)
C3 0.0939(19) 0.0415(14) 0.107(2) 0.0357(15) 0.0600(17) 0.0476(14)
C62 0.0506(16) 0.0506(15) 0.090(2) 0.0385(15) 0.0202(16) 0.0217(13)
C13 0.0753(15) 0.0451(16) 0.103(2) 0.0235(15) 0.0701(14) 0.0290(13)
C63 0.0404(17) 0.105(2) 0.094(2) 0.0653(18) 0.0167(16) 0.0111(17)
C14 0.0787(19) 0.067(2) 0.108(2) 0.0390(18) 0.0616(17) 0.0258(17)
C15 0.098(3) 0.074(3) 0.067(2) 0.0106(19) 0.0411(19) -0.014(2)
C65 0.087(3) 0.149(4) 0.124(3) 0.073(3) 0.016(3) -0.031(3)
C16 0.099(3) 0.075(3) 0.093(3) 0.030(2) 0.045(2) 0.023(2)
C64 0.077(3) 0.098(3) 0.087(2) 0.0582(19) -0.005(2) -0.024(2)
C17 0.101(3) 0.127(4) 0.100(3) 0.055(3) 0.032(3) 0.025(3)
C66 0.139(4) 0.154(4) 0.149(4) 0.083(3) 0.028(3) -0.046(3)
C18 0.151(6) 0.125(6) 0.156(7) 0.030(5) -0.006(6) -0.019(5)
O2A 0.0579(13) 0.0636(14) 0.156(2) 0.0557(15) 0.0409(15) 0.0255(11)
O1A 0.0608(12) 0.0945(18) 0.101(2) 0.0031(16) 0.0255(13) 0.0474(12)
C4A 0.0576(18) 0.0510(18) 0.073(2) 0.0157(16) 0.0170(16) 0.0220(15)
C3A 0.063(2) 0.060(2) 0.098(3) 0.0356(18) 0.0249(19) 0.0042(18)
C2A 0.083(3) 0.087(3) 0.133(3) 0.051(2) 0.050(2) 0.003(2)
C1A 0.1010(14) 0.1058(15) 0.1083(15) 0.0332(11) 0.0288(11) 0.0179(12)
C1B 0.132(6) 0.129(6) 0.110(6) 0.032(5) 0.006(5) -0.001(5)
O1B 0.082(3) 0.136(6) 0.082(3) -0.001(4) 0.047(3) 0.008(4)
N1E 0.115(5) 0.102(5) 0.055(3) 0.017(3) 0.023(3) -0.026(4)
C1E 0.096(5) 0.137(6) 0.080(4) 0.005(4) 0.044(4) 0.002(5)
C2E 0.065(4) 0.063(4) 0.068(4) 0.018(3) -0.015(3) 0.007(3)
C1C 0.115(5) 0.118(5) 0.116(5) 0.009(4) 0.026(4) 0.034(4)
C2C 0.201(7) 0.197(7) 0.181(7) 0.058(6) 0.043(6) 0.042(6)
C3C 0.126(5) 0.133(5) 0.133(5) 0.019(4) 0.047(4) 0.026(4)
C4C 0.108(5) 0.133(6) 0.095(5) 0.016(4) 0.043(4) 0.029(5)
O1C 0.078(3) 0.101(4) 0.109(4) 0.046(3) 0.022(3) 0.024(3)
O2C 0.121(5) 0.123(5) 0.153(6) -0.005(4) -0.002(4) 0.047(4)
O2W 0.162(6) 0.158(6) 0.172(6) 0.042(5) 0.036(5) 0.032(5)
O1D 0.224(7) 0.235(7) 0.234(7) 0.038(5) 0.079(5) 0.044(6)
C1D 0.133(6) 0.135(6) 0.135(6) 0.034(5) 0.025(5) 0.031(5)
O1W 0.163(6) 0.161(6) 0.179(6) 0.038(5) 0.011(5) 0.022(5)
N7 0.0339(9) 0.0328(10) 0.0441(11) 0.0115(9) 0.0202(8) 0.0160(8)
F10 0.0527(9) 0.0648(11) 0.0642(10) -0.0015(8) 0.0212(8) 0.0196(8)
F7 0.0471(10) 0.0465(12) 0.0837(15) -0.0033(11) 0.0352(10) 0.0161(9)
F8 0.0659(15) 0.0589(12) 0.0583(12) 0.0343(10) 0.0015(11) -0.0108(12)
F11 0.0882(19) 0.0453(11) 0.0631(13) 0.0299(10) -0.0091(13) -0.0004(12)
F11A 0.065(5) 0.087(6) 0.060(4) 0.005(4) 0.031(4) -0.004(4)
F10A 0.029(3) 0.027(3) 0.094(5) 0.015(3) 0.021(3) 0.016(3)
F7A 0.068(5) 0.062(5) 0.094(5) 0.037(4) 0.025(4) 0.014(4)
F8A 0.091(5) 0.075(5) 0.055(4) 0.019(4) 0.043(3) -0.028(4)

loop_
_atom_type_symbol
_atom_type_description
_atom_type_scat_dispersion_real
_atom_type_scat_dispersion_imag
_atom_type_scat_source
C C 0.0033 0.0016 'International Tables Vol C Tables 4.2.6.8 and 6.1.1.4'
H H 0.0000 0.0000 'International Tables Vol C Tables 4.2.6.8 and 6.1.1.4'
N N 0.0061 0.0033 'International Tables Vol C Tables 4.2.6.8 and 6.1.1.4'
O O 0.0106 0.0060 'International Tables Vol C Tables 4.2.6.8 and 6.1.1.4'
F F 0.0171 0.0103 'International Tables Vol C Tables 4.2.6.8 and 6.1.1.4'
P P 0.1023 0.0942 'International Tables Vol C Tables 4.2.6.8 and 6.1.1.4'
Zn Zn 0.2839 1.4301 'International Tables Vol C Tables 4.2.6.8 and 6.1.1.4'

loop_
_geom_angle_atom_site_label_1
_geom_angle_atom_site_label_2
_geom_angle_atom_site_label_3
_geom_angle
_geom_angle_site_symmetry_1
_geom_angle_site_symmetry_3
N2 Zn1 N6 175.16(8) . .
N2 Zn1 N5 108.21(8) . .
N6 Zn1 N5 76.00(8) . .
N2 Zn1 N7 100.23(8) . .
N6 Zn1 N7 75.63(8) . .
N5 Zn1 N7 151.53(8) . .
N2 Zn1 N4 75.94(9) . .
N6 Zn1 N4 101.61(9) . .
N5 Zn1 N4 94.45(9) . .
N7 Zn1 N4 93.49(9) . .
N2 Zn1 N3 75.47(9) . .
N6 Zn1 N3 107.07(9) . .
N5 Zn1 N3 92.29(8) . .
N7 Zn1 N3 93.73(8) . .
N4 Zn1 N3 151.32(8) . .
F7A P2 F10 133.3(5) . .
F7A P2 F8A 95.1(7) . .
F10 P2 F8A 38.5(5) . .
F7A P2 F11 134.4(5) . .
F10 P2 F11 92.06(16) . .
F8A P2 F11 130.5(5) . .
F7A P2 F11A 89.7(7) . .
F10 P2 F11A 133.6(5) . .
F8A P2 F11A 165.0(6) . .
F11 P2 F11A 46.3(5) . .
F7A P2 F8 45.3(5) . .
F10 P2 F8 88.38(16) . .
F8A P2 F8 49.9(5) . .
F11 P2 F8 178.08(13) . .
F11A P2 F8 134.0(5) . .
F7A P2 F7 44.1(5) . .
F10 P2 F7 176.16(16) . .
F8A P2 F7 138.4(5) . .
F11 P2 F7 90.76(15) . .
F11A P2 F7 50.0(5) . .
F8 P2 F7 88.72(15) . .
F7A P2 F12 95.4(4) . .
F10 P2 F12 89.75(12) . .
F8A P2 F12 89.2(4) . .
F11 P2 F12 87.22(13) . .
F11A P2 F12 104.5(4) . .
F8 P2 F12 90.91(12) . .
F7 P2 F12 87.78(11) . .
F7A P2 F9 84.3(4) . .
F10 P2 F9 90.71(12) . .
F8A P2 F9 91.2(4) . .
F11 P2 F9 92.73(12) . .
F11A P2 F9 75.1(4) . .
F8 P2 F9 89.13(12) . .
F7 P2 F9 91.76(11) . .
F12 P2 F9 179.54(12) . .
F7A P2 F10A 160.2(6) . .
F10 P2 F10A 33.3(4) . .
F8A P2 F10A 71.1(6) . .
F11 P2 F10A 60.7(4) . .
F11A P2 F10A 100.4(7) . .
F8 P2 F10A 120.1(4) . .
F7 P2 F10A 150.2(4) . .
F12 P2 F10A 98.4(3) . .
F9 P2 F10A 82.0(3) . .
F2 P1 F3 92.69(13) . .
F2 P1 F6 90.82(13) . .
F3 P1 F6 176.12(13) . .
F2 P1 F1 91.01(13) . .
F3 P1 F1 91.11(13) . .
F6 P1 F1 90.49(12) . .
F2 P1 F4 89.62(13) . .
F3 P1 F4 89.92(13) . .
F6 P1 F4 88.44(13) . .
F1 P1 F4 178.77(12) . .
F2 P1 F5 179.43(15) . .
F3 P1 F5 87.33(12) . .
F6 P1 F5 89.15(12) . .
F1 P1 F5 89.56(12) . .
F4 P1 F5 89.81(12) . .
C33 N3 C29 118.2(2) . .
C33 N3 Zn1 126.84(18) . .
C29 N3 Zn1 114.84(18) . .
C48 N5 C44 118.7(2) . .
C48 N5 Zn1 125.51(18) . .
C44 N5 Zn1 115.75(15) . .
C53 C54 C49 119.4(2) . .
C53 C54 H54 120.3 . .
C49 C54 H54 120.3 . .
C52 N8 C56 108.8(2) . .
C52 N8 C61 126.6(2) . .
C56 N8 C61 124.4(2) . .
C54 C49 C50 119.4(2) . .
C54 C49 C41 119.7(2) . .
C50 C49 C41 120.9(2) . .
C23 C22 C19 120.3(3) . .
C23 C22 H22 119.9 . .
C19 C22 H22 119.9 . .
C21 N2 C23 120.3(2) . .
C21 N2 Zn1 120.38(19) . .
C23 N2 Zn1 119.32(17) . .
C11 C12 C7 119.8(3) . .
C11 C12 H12 120.1 . .
C7 C12 H12 120.1 . .
C39 N6 C43 120.3(2) . .
C39 N6 Zn1 119.97(17) . .
C43 N6 Zn1 119.66(16) . .
C54 C53 C52 119.6(2) . .
C54 C53 C55 133.3(2) . .
C52 C53 C55 107.0(2) . .
N1 C8 C9 129.4(3) . .
N1 C8 C7 109.5(3) . .
C9 C8 C7 121.1(3) . .
N3 C33 C32 123.5(3) . .
N3 C33 H33 118.2 . .
C32 C33 H33 118.2 . .
N4 C24 C25 121.9(3) . .
N4 C24 C23 114.5(3) . .
C25 C24 C23 123.6(2) . .
C22 C19 C20 116.8(2) . .
C22 C19 C11 121.4(3) . .
C20 C19 C11 121.8(3) . .
N2 C23 C22 121.2(2) . .
N2 C23 C24 114.9(2) . .
C22 C23 C24 123.9(3) . .
N8 C52 C51 129.7(3) . .
N8 C52 C53 109.2(2) . .
C51 C52 C53 121.1(2) . .
N7 C38 C37 122.4(2) . .
N7 C38 C39 114.6(2) . .
C37 C38 C39 123.0(3) . .
C51 C50 C49 122.4(3) . .
C51 C50 H50 118.8 . .
C49 C50 H50 118.8 . .
C28 N4 C24 118.0(3) . .
C28 N4 Zn1 126.9(2) . .
C24 N4 Zn1 114.70(18) . .
C42 C41 C40 117.8(2) . .
C42 C41 C49 121.1(2) . .
C40 C41 C49 121.1(2) . .
C43 C42 C41 119.9(2) . .
C43 C42 H42 120.0 . .
C41 C42 H42 120.0 . .
C60 C55 C56 119.6(2) . .
C60 C55 C53 134.5(3) . .
C56 C55 C53 105.9(2) . .
C39 C40 C41 119.7(2) . .
C39 C40 H40 120.2 . .
C41 C40 H40 120.2 . .
C12 C7 C8 120.1(3) . .
C12 C7 C6 133.2(3) . .
C8 C7 C6 106.7(3) . .
N8 C56 C57 129.5(3) . .
N8 C56 C55 109.1(2) . .
C57 C56 C55 121.4(3) . .
C21 C20 C19 119.7(3) . .
C21 C20 H20 120.2 . .
C19 C20 H20 120.2 . .
C8 N1 C1 108.3(3) . .
C8 N1 C13 126.0(3) . .
C1 N1 C13 124.8(3) . .
N2 C21 C20 121.7(3) . .
N2 C21 C29 114.2(2) . .
C20 C21 C29 124.1(2) . .
C47 C46 C45 119.1(2) . .
C47 C46 H46 120.4 . .
C45 C46 H46 120.4 . .
C48 C47 C46 119.0(2) . .
C48 C47 H47 120.5 . .
C46 C47 H47 120.5 . .
C12 C11 C10 118.8(3) . .
C12 C11 C19 121.5(3) . .
C10 C11 C19 119.7(3) . .
N3 C29 C30 121.4(3) . .
N3 C29 C21 114.9(2) . .
C30 C29 C21 123.7(2) . .
C5 C6 C1 120.6(3) . .
C5 C6 C7 133.8(3) . .
C1 C6 C7 105.5(3) . .
C33 C32 C31 118.1(3) . .
C33 C32 H32 120.9 . .
C31 C32 H32 120.9 . .
C44 C45 C46 118.8(2) . .
C44 C45 H45 120.6 . .
C46 C45 H45 120.6 . .
N5 C44 C45 122.1(2) . .
N5 C44 C43 114.4(2) . .
C45 C44 C43 123.5(2) . .
C32 C31 C30 119.9(3) . .
C32 C31 H31 120.1 . .
C30 C31 H31 120.1 . .
C55 C60 C59 119.1(3) . .
C55 C60 H60 120.4 . .
C59 C60 H60 120.4 . .
N6 C43 C42 121.2(2) . .
N6 C43 C44 114.1(2) . .
C42 C43 C44 124.7(2) . .
C60 C59 C58 120.0(3) . .
C60 C59 H59 120.0 . .
C58 C59 H59 120.0 . .
N5 C48 C47 122.3(3) . .
N5 C48 H48 118.9 . .
C47 C48 H48 118.9 . .
C26 C25 C24 119.0(3) . .
C26 C25 H25 120.5 . .
C24 C25 H25 120.5 . .
C31 C30 C29 118.9(3) . .
C31 C30 H30 120.6 . .
C29 C30 H30 120.6 . .
N6 C39 C40 121.1(2) . .
N6 C39 C38 114.0(2) . .
C40 C39 C38 124.9(2) . .
N7 C34 C35 123.4(3) . .
N7 C34 H34 118.3 . .
C35 C34 H34 118.3 . .
C57 C58 C59 121.8(3) . .
C57 C58 H58 119.1 . .
C59 C58 H58 119.1 . .
C58 C57 C56 118.0(3) . .
C58 C57 H57 121.0 . .
C56 C57 H57 121.0 . .
C9 C10 C11 122.5(3) . .
C9 C10 H10 118.8 . .
C11 C10 H10 118.8 . .
C4 C5 C6 118.2(3) . .
C4 C5 H5 120.9 . .
C6 C5 H5 120.9 . .
C38 C37 C36 119.2(3) . .
C38 C37 H37 120.4 . .
C36 C37 H37 120.4 . .
N8 C61 C62 113.4(2) . .
N8 C61 H61A 108.9 . .
C62 C61 H61A 108.9 . .
N8 C61 H61B 108.9 . .
C62 C61 H61B 108.9 . .
H61A C61 H61B 107.7 . .
C5 C4 C3 120.9(3) . .
C5 C4 H4 119.6 . .
C3 C4 H4 119.6 . .
C50 C51 C52 118.1(3) . .
C50 C51 H51 121.0 . .
C52 C51 H51 121.0 . .
N1 C1 C6 110.0(3) . .
N1 C1 C2 129.0(3) . .
C6 C1 C2 121.0(3) . .
C10 C9 C8 117.8(3) . .
C10 C9 H9 121.1 . .
C8 C9 H9 121.1 . .
C3 C2 C1 117.4(3) . .
C3 C2 H2 121.3 . .
C1 C2 H2 121.3 . .
C34 C35 C36 118.3(3) . .
C34 C35 H35 120.8 . .
C36 C35 H35 120.8 . .
C28 C27 C26 118.0(3) . .
C28 C27 H27 121.0 . .
C26 C27 H27 121.0 . .
N4 C28 C27 123.3(3) . .
N4 C28 H28 118.3 . .
C27 C28 H28 118.3 . .
C25 C26 C27 119.7(3) . .
C25 C26 H26 120.2 . .
C27 C26 H26 120.2 . .
C37 C36 C35 118.8(3) . .
C37 C36 H36 120.6 . .
C35 C36 H36 120.6 . .
C2 C3 C4 121.8(3) . .
C2 C3 H3 119.1 . .
C4 C3 H3 119.1 . .
C63 C62 C61 115.6(3) . .
C63 C62 H62A 108.4 . .
C61 C62 H62A 108.4 . .
C63 C62 H62B 108.4 . .
C61 C62 H62B 108.4 . .
H62A C62 H62B 107.4 . .
C14 C13 N1 110.1(3) . .
C14 C13 H13A 109.6 . .
N1 C13 H13A 109.6 . .
C14 C13 H13B 109.6 . .
N1 C13 H13B 109.6 . .
H13A C13 H13B 108.1 . .
C62 C63 C64 112.7(4) . .
C62 C63 H63A 109.0 . .
C64 C63 H63A 109.0 . .
C62 C63 H63B 109.0 . .
C64 C63 H63B 109.0 . .
H63A C63 H63B 107.8 . .
C13 C14 C15 115.9(4) . .
C13 C14 H14A 108.3 . .
C15 C14 H14A 108.3 . .
C13 C14 H14B 108.3 . .
C15 C14 H14B 108.3 . .
H14A C14 H14B 107.4 . .
C14 C15 C16 113.7(4) . .
C14 C15 H15A 108.8 . .
C16 C15 H15A 108.8 . .
C14 C15 H15B 108.8 . .
C16 C15 H15B 108.8 . .
H15A C15 H15B 107.7 . .
C64 C65 C66 112.9(6) . .
C64 C65 H65A 109.0 . .
C66 C65 H65A 109.0 . .
C64 C65 H65B 109.0 . .
C66 C65 H65B 109.0 . .
H65A C65 H65B 107.8 . .
C17 C16 C15 110.7(4) . .
C17 C16 H16A 109.5 . .
C15 C16 H16A 109.5 . .
C17 C16 H16B 109.5 . .
C15 C16 H16B 109.5 . .
H16A C16 H16B 108.1 . .
C65 C64 C63 112.2(5) . .
C65 C64 H64A 109.2 . .
C63 C64 H64A 109.2 . .
C65 C64 H64B 109.2 . .
C63 C64 H64B 109.2 . .
H64A C64 H64B 107.9 . .
C16 C17 C18 106.1(5) . .
C16 C17 H17A 110.5 . .
C18 C17 H17A 110.5 . .
C16 C17 H17B 110.5 . .
C18 C17 H17B 110.5 . .
H17A C17 H17B 108.7 . .
C65 C66 H66A 109.5 . .
C65 C66 H66B 109.5 . .
H66A C66 H66B 109.5 . .
C65 C66 H66C 109.5 . .
H66A C66 H66C 109.5 . .
H66B C66 H66C 109.5 . .
C17 C18 H18A 109.5 . .
C17 C18 H18B 109.5 . .
H18A C18 H18B 109.5 . .
C17 C18 H18C 109.5 . .
H18A C18 H18C 109.5 . .
H18B C18 H18C 109.5 . .
C4A O2A C1A 113.4(4) . .
O1A C4A O2A 121.1(4) . .
O1A C4A C3A 127.4(4) . .
O2A C4A C3A 111.5(4) . .
C4A C3A H3AA 109.5 . .
C4A C3A H3AB 109.5 . .
H3AA C3A H3AB 109.5 . .
C4A C3A H3AC 109.5 . .
H3AA C3A H3AC 109.5 . .
H3AB C3A H3AC 109.5 . .
C1A C2A H2AA 109.5 . .
C1A C2A H2AB 109.5 . .
H2AA C2A H2AB 109.5 . .
C1A C2A H2AC 109.5 . .
H2AA C2A H2AC 109.5 . .
H2AB C2A H2AC 109.5 . .
C2A C1A O2A 113.9(5) . .
C2A C1A H1AA 108.8 . .
O2A C1A H1AA 108.8 . .
C2A C1A H1AB 108.8 . .
O2A C1A H1AB 108.8 . .
H1AA C1A H1AB 107.7 . .
C2E N1E N1E 91.7(12) . 2_576
C2E N1E C2E 135.4(8) . 2_576
N1E N1E C2E 43.7(9) 2_576 2_576
C2E C1E H1EA 109.5 . .
C2E C1E H1EB 109.5 . .
H1EA C1E H1EB 109.5 . .
C2E C1E H1EC 109.5 . .
H1EA C1E H1EC 109.5 . .
H1EB C1E H1EC 109.5 . .
C1E C2E N1E 171.2(14) . .
C1E C2E N1E 144.2(12) . 2_576
N1E C2E N1E 44.6(8) . 2_576
O1C C1C C2C 99.0(6) . .
O1C C1C H1CA 112.0 . .
C2C C1C H1CA 112.0 . .
O1C C1C H1CB 112.0 . .
C2C C1C H1CB 112.0 . .
H1CA C1C H1CB 109.7 . .
C1C C2C H2CA 124.1 . .
C1C C2C H2CB 125.3 . .
H2CA C2C H2CB 94.6 . .
C1C C2C H2CC 116.1 . .
H2CA C2C H2CC 94.4 . .
H2CB C2C H2CC 94.8 . .
O2C C3C O1C 104.6(11) . .
O2C C3C C4C 134.6(14) . .
O1C C3C C4C 114.0(11) . .
C3C C4C H4CA 109.5 . .
C3C C4C H4CB 109.5 . .
H4CA C4C H4CB 109.5 . .
C3C C4C H4CC 109.5 . .
H4CA C4C H4CC 109.5 . .
H4CB C4C H4CC 109.5 . .
C3C O1C C1C 124.9(8) . .
O1D C1D C1D 68.9(14) . 2_586
C34 N7 C38 117.9(2) . .
C34 N7 Zn1 126.29(19) . .
C38 N7 Zn1 115.74(16) . .

loop_
_geom_bond_atom_site_label_1
_geom_bond_atom_site_label_2
_geom_bond_distance
_geom_bond_site_symmetry_2
Zn1 N2 2.066(2) .
Zn1 N6 2.069(2) .
Zn1 N5 2.167(2) .
Zn1 N7 2.171(2) .
Zn1 N4 2.189(3) .
Zn1 N3 2.192(2) .
P2 F7A 1.533(10) .
P2 F10 1.569(3) .
P2 F8A 1.570(9) .
P2 F11 1.577(3) .
P2 F11A 1.582(10) .
P2 F8 1.589(3) .
P2 F7 1.597(2) .
P2 F12 1.6006(19) .
P2 F9 1.6049(18) .
P2 F10A 1.609(8) .
P1 F2 1.574(2) .
P1 F3 1.579(2) .
P1 F6 1.596(2) .
P1 F1 1.596(2) .
P1 F4 1.596(2) .
P1 F5 1.608(2) .
N3 C33 1.341(4) .
N3 C29 1.350(3) .
N5 C48 1.333(3) .
N5 C44 1.352(3) .
C54 C53 1.397(4) .
C54 C49 1.398(4) .
C54 H54 0.9300 .
N8 C52 1.375(4) .
N8 C56 1.383(4) .
N8 C61 1.460(4) .
C49 C50 1.399(4) .
C49 C41 1.482(4) .
C22 C23 1.382(4) .
C22 C19 1.403(4) .
C22 H22 0.9300 .
N2 C21 1.331(4) .
N2 C23 1.338(4) .
C12 C11 1.383(4) .
C12 C7 1.393(4) .
C12 H12 0.9300 .
N6 C39 1.339(3) .
N6 C43 1.343(3) .
C53 C52 1.408(4) .
C53 C55 1.443(4) .
C8 N1 1.366(4) .
C8 C9 1.390(4) .
C8 C7 1.404(4) .
C33 C32 1.369(4) .
C33 H33 0.9300 .
C24 N4 1.348(4) .
C24 C25 1.380(4) .
C24 C23 1.492(4) .
C19 C20 1.406(4) .
C19 C11 1.470(4) .
C52 C51 1.398(4) .
C38 N7 1.347(4) .
C38 C37 1.374(4) .
C38 C39 1.497(4) .
C50 C51 1.373(4) .
C50 H50 0.9300 .
N4 C28 1.339(4) .
C41 C42 1.395(3) .
C41 C40 1.397(3) .
C42 C43 1.376(4) .
C42 H42 0.9300 .
C55 C60 1.383(4) .
C55 C56 1.420(4) .
C40 C39 1.383(4) .
C40 H40 0.9300 .
C7 C6 1.446(4) .
C56 C57 1.383(4) .
C20 C21 1.385(4) .
C20 H20 0.9300 .
N1 C1 1.380(4) .
N1 C13 1.459(5) .
C21 C29 1.491(4) .
C46 C47 1.381(4) .
C46 C45 1.385(4) .
C46 H46 0.9300 .
C47 C48 1.374(4) .
C47 H47 0.9300 .
C11 C10 1.414(4) .
C29 C30 1.390(4) .
C6 C5 1.388(5) .
C6 C1 1.401(5) .
C32 C31 1.374(4) .
C32 H32 0.9300 .
C45 C44 1.371(3) .
C45 H45 0.9300 .
C44 C43 1.501(3) .
C31 C30 1.379(5) .
C31 H31 0.9300 .
C60 C59 1.390(4) .
C60 H60 0.9300 .
C59 C58 1.406(4) .
C59 H59 0.9300 .
C48 H48 0.9300 .
C25 C26 1.377(4) .
C25 H25 0.9300 .
C30 H30 0.9300 .
C34 N7 1.339(4) .
C34 C35 1.365(4) .
C34 H34 0.9300 .
C58 C57 1.370(4) .
C58 H58 0.9300 .
C57 H57 0.9300 .
C10 C9 1.379(4) .
C10 H10 0.9300 .
C5 C4 1.383(4) .
C5 H5 0.9300 .
C37 C36 1.377(4) .
C37 H37 0.9300 .
C61 C62 1.514(5) .
C61 H61A 0.9700 .
C61 H61B 0.9700 .
C4 C3 1.394(6) .
C4 H4 0.9300 .
C51 H51 0.9300 .
C1 C2 1.401(5) .
C9 H9 0.9300 .
C2 C3 1.376(6) .
C2 H2 0.9300 .
C35 C36 1.398(5) .
C35 H35 0.9300 .
C27 C28 1.376(5) .
C27 C26 1.379(5) .
C27 H27 0.9300 .
C28 H28 0.9300 .
C26 H26 0.9300 .
C36 H36 0.9300 .
C3 H3 0.9300 .
C62 C63 1.479(6) .
C62 H62A 0.9700 .
C62 H62B 0.9700 .
C13 C14 1.424(5) .
C13 H13A 0.9700 .
C13 H13B 0.9700 .
C63 C64 1.536(6) .
C63 H63A 0.9700 .
C63 H63B 0.9700 .
C14 C15 1.504(6) .
C14 H14A 0.9700 .
C14 H14B 0.9700 .
C15 C16 1.543(6) .
C15 H15A 0.9700 .
C15 H15B 0.9700 .
C65 C64 1.507(8) .
C65 C66 1.531(9) .
C65 H65A 0.9700 .
C65 H65B 0.9700 .
C16 C17 1.462(8) .
C16 H16A 0.9700 .
C16 H16B 0.9700 .
C64 H64A 0.9700 .
C64 H64B 0.9700 .
C17 C18 1.566(8) .
C17 H17A 0.9700 .
C17 H17B 0.9700 .
C66 H66A 0.9600 .
C66 H66B 0.9600 .
C66 H66C 0.9600 .
C18 H18A 0.9600 .
C18 H18B 0.9600 .
C18 H18C 0.9600 .
O2A C4A 1.278(5) .
O2A C1A 1.471(7) .
O1A C4A 1.213(5) .
C4A C3A 1.480(6) .
C3A H3AA 0.9600 .
C3A H3AB 0.9600 .
C3A H3AC 0.9600 .
C2A C1A 1.363(8) .
C2A H2AA 0.9600 .
C2A H2AB 0.9600 .
C2A H2AC 0.9600 .
C1A H1AA 0.9700 .
C1A H1AB 0.9700 .
C1B O1B 1.603(18) .
N1E C2E 1.094(13) .
N1E N1E 1.110(17) 2_576
N1E C2E 1.581(13) 2_576
C1E C2E 1.080(15) .
C1E H1EA 0.9600 .
C1E H1EB 0.9600 .
C1E H1EC 0.9600 .
C2E N1E 1.581(13) 2_576
C1C O1C 1.363(9) .
C1C C2C 1.705(7) .
C1C H1CA 0.9700 .
C1C H1CB 0.9700 .
C2C H2CA 0.9000 .
C2C H2CB 0.8975 .
C2C H2CC 0.9175 .
C3C O2C 1.057(15) .
C3C O1C 1.321(13) .
C3C C4C 1.475(15) .
C4C H4CA 0.9600 .
C4C H4CB 0.9600 .
C4C H4CC 0.9600 .
O1D C1D 1.34(2) .
C1D C1D 1.96(4) 2_586

loop_
_geom_torsion_atom_site_label_1
_geom_torsion_atom_site_label_2
_geom_torsion_atom_site_label_3
_geom_torsion_atom_site_label_4
_geom_torsion
_geom_torsion_site_symmetry_1
_geom_torsion_site_symmetry_4
N2 Zn1 N3 C33 177.7(2) . .
N6 Zn1 N3 C33 1.9(2) . .
N5 Zn1 N3 C33 -74.1(2) . .
N7 Zn1 N3 C33 78.1(2) . .
N4 Zn1 N3 C33 -177.69(18) . .
N2 Zn1 N3 C29 2.04(15) . .
N6 Zn1 N3 C29 -173.67(15) . .
N5 Zn1 N3 C29 110.27(17) . .
N7 Zn1 N3 C29 -97.57(17) . .
N4 Zn1 N3 C29 6.7(3) . .
N2 Zn1 N5 C48 5.0(3) . .
N6 Zn1 N5 C48 -177.5(2) . .
N7 Zn1 N5 C48 -172.6(2) . .
N4 Zn1 N5 C48 81.6(2) . .
N3 Zn1 N5 C48 -70.5(2) . .
N2 Zn1 N5 C44 -176.81(19) . .
N6 Zn1 N5 C44 0.71(19) . .
N7 Zn1 N5 C44 5.6(3) . .
N4 Zn1 N5 C44 -100.2(2) . .
N3 Zn1 N5 C44 107.7(2) . .
C53 C54 C49 C50 1.5(4) . .
C53 C54 C49 C41 -176.5(2) . .
N6 Zn1 N2 C21 122.8(10) . .
N5 Zn1 N2 C21 -86.98(18) . .
N7 Zn1 N2 C21 91.86(18) . .
N4 Zn1 N2 C21 -177.08(18) . .
N3 Zn1 N2 C21 0.62(17) . .
N6 Zn1 N2 C23 -58.5(10) . .
N5 Zn1 N2 C23 91.75(18) . .
N7 Zn1 N2 C23 -89.41(18) . .
N4 Zn1 N2 C23 1.65(16) . .
N3 Zn1 N2 C23 179.36(18) . .
N2 Zn1 N6 C39 -28.9(11) . .
N5 Zn1 N6 C39 -179.8(2) . .
N7 Zn1 N6 C39 2.6(2) . .
N4 Zn1 N6 C39 -88.1(2) . .
N3 Zn1 N6 C39 92.1(2) . .
N2 Zn1 N6 C43 149.0(9) . .
N5 Zn1 N6 C43 -1.9(2) . .
N7 Zn1 N6 C43 -179.5(2) . .
N4 Zn1 N6 C43 89.8(2) . .
N3 Zn1 N6 C43 -90.0(2) . .
C49 C54 C53 C52 -0.6(4) . .
C49 C54 C53 C55 176.1(3) . .
C29 N3 C33 C32 0.2(4) . .
Zn1 N3 C33 C32 -175.26(18) . .
C23 C22 C19 C20 0.5(3) . .
C23 C22 C19 C11 -178.7(2) . .
C21 N2 C23 C22 1.9(3) . .
Zn1 N2 C23 C22 -176.81(17) . .
C21 N2 C23 C24 -178.7(2) . .
Zn1 N2 C23 C24 2.5(3) . .
C19 C22 C23 N2 -1.6(3) . .
C19 C22 C23 C24 179.1(2) . .
N4 C24 C23 N2 -7.8(3) . .
C25 C24 C23 N2 171.7(2) . .
N4 C24 C23 C22 171.5(2) . .
C25 C24 C23 C22 -9.0(4) . .
C56 N8 C52 C51 178.0(3) . .
C61 N8 C52 C51 -5.5(5) . .
C56 N8 C52 C53 -0.8(3) . .
C61 N8 C52 C53 175.7(3) . .
C54 C53 C52 N8 178.7(2) . .
C55 C53 C52 N8 1.2(3) . .
C54 C53 C52 C51 -0.2(4) . .
C55 C53 C52 C51 -177.8(3) . .
C54 C49 C50 C51 -1.6(4) . .
C41 C49 C50 C51 176.5(3) . .
C25 C24 N4 C28 2.8(4) . .
C23 C24 N4 C28 -177.7(2) . .
C25 C24 N4 Zn1 -170.45(19) . .
C23 C24 N4 Zn1 9.1(3) . .
N2 Zn1 N4 C28 -178.6(2) . .
N6 Zn1 N4 C28 -2.9(2) . .
N5 Zn1 N4 C28 73.7(2) . .
N7 Zn1 N4 C28 -78.9(2) . .
N3 Zn1 N4 C28 176.79(19) . .
N2 Zn1 N4 C24 -6.02(16) . .
N6 Zn1 N4 C24 169.70(17) . .
N5 Zn1 N4 C24 -113.70(17) . .
N7 Zn1 N4 C24 93.66(18) . .
N3 Zn1 N4 C24 -10.7(3) . .
C54 C49 C41 C42 25.7(4) . .
C50 C49 C41 C42 -152.3(3) . .
C54 C49 C41 C40 -155.6(3) . .
C50 C49 C41 C40 26.4(4) . .
C40 C41 C42 C43 0.7(4) . .
C49 C41 C42 C43 179.5(3) . .
C54 C53 C55 C60 -0.3(5) . .
C52 C53 C55 C60 176.8(3) . .
C54 C53 C55 C56 -178.2(3) . .
C52 C53 C55 C56 -1.1(3) . .
C42 C41 C40 C39 0.7(4) . .
C49 C41 C40 C39 -178.0(3) . .
C11 C12 C7 C8 -0.2(4) . .
C11 C12 C7 C6 179.2(3) . .
N1 C8 C7 C12 -179.5(2) . .
C9 C8 C7 C12 -0.4(4) . .
N1 C8 C7 C6 0.9(3) . .
C9 C8 C7 C6 -179.9(3) . .
C52 N8 C56 C57 -179.9(3) . .
C61 N8 C56 C57 3.5(5) . .
C52 N8 C56 C55 0.1(3) . .
C61 N8 C56 C55 -176.5(2) . .
C60 C55 C56 N8 -177.6(2) . .
C53 C55 C56 N8 0.7(3) . .
C60 C55 C56 C57 2.4(4) . .
C53 C55 C56 C57 -179.4(3) . .
C22 C19 C20 C21 0.2(3) . .
C11 C19 C20 C21 179.4(2) . .
C9 C8 N1 C1 -179.2(3) . .
C7 C8 N1 C1 -0.2(3) . .
C9 C8 N1 C13 11.7(5) . .
C7 C8 N1 C13 -169.2(3) . .
C23 N2 C21 C20 -1.2(3) . .
Zn1 N2 C21 C20 177.52(17) . .
C23 N2 C21 C29 178.4(2) . .
Zn1 N2 C21 C29 -2.9(3) . .
C19 C20 C21 N2 0.1(4) . .
C19 C20 C21 C29 -179.4(2) . .
C45 C46 C47 C48 -0.1(4) . .
C7 C12 C11 C10 0.8(4) . .
C7 C12 C11 C19 -176.5(2) . .
C22 C19 C11 C12 164.7(2) . .
C20 C19 C11 C12 -14.4(4) . .
C22 C19 C11 C10 -12.6(4) . .
C20 C19 C11 C10 168.3(2) . .
C33 N3 C29 C30 0.3(3) . .
Zn1 N3 C29 C30 176.34(18) . .
C33 N3 C29 C21 179.9(2) . .
Zn1 N3 C29 C21 -4.1(2) . .
N2 C21 C29 N3 4.6(3) . .
C20 C21 C29 N3 -175.8(2) . .
N2 C21 C29 C30 -175.8(2) . .
C20 C21 C29 C30 3.7(4) . .
C12 C7 C6 C5 1.6(6) . .
C8 C7 C6 C5 -178.9(3) . .
C12 C7 C6 C1 179.2(3) . .
C8 C7 C6 C1 -1.3(3) . .
N3 C33 C32 C31 -0.7(4) . .
C47 C46 C45 C44 -0.7(4) . .
C48 N5 C44 C45 0.0(4) . .
Zn1 N5 C44 C45 -178.3(2) . .
C48 N5 C44 C43 178.7(2) . .
Zn1 N5 C44 C43 0.4(3) . .
C46 C45 C44 N5 0.8(4) . .
C46 C45 C44 C43 -177.8(3) . .
C33 C32 C31 C30 0.6(4) . .
C56 C55 C60 C59 -1.1(4) . .
C53 C55 C60 C59 -178.7(3) . .
C39 N6 C43 C42 0.0(4) . .
Zn1 N6 C43 C42 -177.9(2) . .
C39 N6 C43 C44 -179.4(2) . .
Zn1 N6 C43 C44 2.7(3) . .
C41 C42 C43 N6 -1.1(4) . .
C41 C42 C43 C44 178.2(3) . .
N5 C44 C43 N6 -1.9(3) . .
C45 C44 C43 N6 176.8(3) . .
N5 C44 C43 C42 178.7(3) . .
C45 C44 C43 C42 -2.6(4) . .
C55 C60 C59 C58 -0.3(4) . .
C44 N5 C48 C47 -0.9(4) . .
Zn1 N5 C48 C47 177.2(2) . .
C46 C47 C48 N5 1.0(4) . .
N4 C24 C25 C26 -1.8(4) . .
C23 C24 C25 C26 178.7(2) . .
C32 C31 C30 C29 -0.1(4) . .
N3 C29 C30 C31 -0.4(4) . .
C21 C29 C30 C31 -179.9(2) . .
C43 N6 C39 C40 1.5(4) . .
Zn1 N6 C39 C40 179.4(2) . .
C43 N6 C39 C38 -179.5(2) . .
Zn1 N6 C39 C38 -1.6(3) . .
C41 C40 C39 N6 -1.9(4) . .
C41 C40 C39 C38 179.2(3) . .
N7 C38 C39 N6 -1.4(4) . .
C37 C38 C39 N6 178.0(3) . .
N7 C38 C39 C40 177.6(3) . .
C37 C38 C39 C40 -3.0(5) . .
C60 C59 C58 C57 0.6(5) . .
C59 C58 C57 C56 0.6(4) . .
N8 C56 C57 C58 177.9(3) . .
C55 C56 C57 C58 -2.1(4) . .
C12 C11 C10 C9 -0.8(4) . .
C19 C11 C10 C9 176.6(3) . .
C1 C6 C5 C4 2.0(4) . .
C7 C6 C5 C4 179.3(3) . .
N7 C38 C37 C36 -0.7(5) . .
C39 C38 C37 C36 179.9(3) . .
C52 N8 C61 C62 106.9(3) . .
C56 N8 C61 C62 -77.2(4) . .
C6 C5 C4 C3 -2.8(5) . .
C49 C50 C51 C52 0.7(4) . .
N8 C52 C51 C50 -178.5(3) . .
C53 C52 C51 C50 0.2(4) . .
C8 N1 C1 C6 -0.7(3) . .
C13 N1 C1 C6 168.5(3) . .
C8 N1 C1 C2 179.5(3) . .
C13 N1 C1 C2 -11.3(5) . .
C5 C6 C1 N1 179.3(3) . .
C7 C6 C1 N1 1.3(3) . .
C5 C6 C1 C2 -0.9(5) . .
C7 C6 C1 C2 -178.9(3) . .
C11 C10 C9 C8 0.2(4) . .
N1 C8 C9 C10 179.3(3) . .
C7 C8 C9 C10 0.4(4) . .
N1 C1 C2 C3 -179.6(3) . .
C6 C1 C2 C3 0.6(5) . .
N7 C34 C35 C36 -0.1(6) . .
C24 N4 C28 C27 -1.8(4) . .
Zn1 N4 C28 C27 170.5(2) . .
C26 C27 C28 N4 -0.2(4) . .
C24 C25 C26 C27 -0.3(4) . .
C28 C27 C26 C25 1.2(4) . .
C38 C37 C36 C35 -0.2(6) . .
C34 C35 C36 C37 0.6(6) . .
C1 C2 C3 C4 -1.5(6) . .
C5 C4 C3 C2 2.7(6) . .
N8 C61 C62 C63 -59.5(4) . .
C8 N1 C13 C14 102.8(4) . .
C1 N1 C13 C14 -64.6(4) . .
C61 C62 C63 C64 179.6(3) . .
N1 C13 C14 C15 -57.4(5) . .
C13 C14 C15 C16 176.0(4) . .
C14 C15 C16 C17 180.0(5) . .
C66 C65 C64 C63 -176.0(4) . .
C62 C63 C64 C65 -176.7(4) . .
C15 C16 C17 C18 -179.3(5) . .
C1A O2A C4A O1A 3.0(5) . .
C1A O2A C4A C3A -178.1(3) . .
C4A O2A C1A C2A 161.5(4) . .
N1E N1E C2E C1E -174(7) 2_576 .
C2E N1E C2E C1E -174(7) 2_576 .
C2E N1E C2E N1E 0.000(4) 2_576 2_576
O2C C3C O1C C1C -20.8(18) . .
C4C C3C O1C C1C -176.4(10) . .
C2C C1C O1C C3C 176.0(10) . .
C35 C34 N7 C38 -0.8(5) . .
C35 C34 N7 Zn1 176.0(3) . .
C37 C38 N7 C34 1.2(5) . .
C39 C38 N7 C34 -179.4(3) . .
C37 C38 N7 Zn1 -175.9(3) . .
C39 C38 N7 Zn1 3.5(3) . .
N2 Zn1 N7 C34 -2.7(3) . .
N6 Zn1 N7 C34 179.9(3) . .
N5 Zn1 N7 C34 175.0(2) . .
N4 Zn1 N7 C34 -79.0(3) . .
N3 Zn1 N7 C34 73.2(3) . .
N2 Zn1 N7 C38 174.1(2) . .
N6 Zn1 N7 C38 -3.3(2) . .
N5 Zn1 N7 C38 -8.2(3) . .
N4 Zn1 N7 C38 97.8(2) . .
N3 Zn1 N7 C38 -110.0(2) . .
